data_4514839
loop_
_publ_author_name
'Kim, Jeongho'
'Shin, Minkyeong'
'Cho, Seung Hwan'

_publ_section_title
;
 Copper-Catalyzed Diastereoselective and Enantioselective Addition of
 1,1-Diborylalkanes to Cyclic Ketimines and \a-Imino Esters
;
_journal_issue 9
_journal_name_full 'ACS Catalysis'
_journal_page_first 8503
_journal_paper_doi 10.1021/acscatal.9b02931
_journal_volume 9
_journal_year 2019
_chemical_absolute_configuration syn
_chemical_formula_sum 'C21 H26 B N O4 S'
_chemical_formula_weight 399.30
_space_group_crystal_system orthorhombic
_space_group_IT_number 19
_space_group_name_Hall 'P 2ac 2ab'
_space_group_name_H-M_alt 'P 21 21 21'
_symmetry_space_group_name_Hall 'P 2ac 2ab'
_symmetry_space_group_name_H-M 'P 21 21 21'
_atom_sites_solution_hydrogens mixed
_audit_creation_method SHELXL-2018/3
_cell_angle_alpha 90
_cell_angle_beta 90
_cell_angle_gamma 90
_cell_formula_units_Z 8
_cell_length_a 10.4319(4)
_cell_length_b 14.2343(5)
_cell_length_c 29.1953(12)
_cell_measurement_reflns_used 9996
_cell_measurement_temperature 173(2)
_cell_measurement_theta_max 27.85
_cell_measurement_theta_min 2.95
_cell_volume 4335.2(3)
_computing_cell_refinement 'Bruker APEXIII'
_computing_data_collection 'Bruker APEXIII'
_computing_data_reduction 'Bruker SAINT'
_computing_molecular_graphics ORTEP
_computing_publication_material CIFTAB
_computing_structure_refinement SHELXL
_computing_structure_solution SHELXS
_diffrn_ambient_temperature 173(2)
_diffrn_measured_fraction_theta_full 0.995
_diffrn_measured_fraction_theta_max 0.996
_diffrn_measurement_device_type 'Photon 100 CMOS detector'
_diffrn_measurement_method 'phi and omega scans'
_diffrn_radiation_type MoK\a
_diffrn_radiation_wavelength 0.71073
_diffrn_reflns_av_R_equivalents 0.0645
_diffrn_reflns_av_unetI/netI 0.0544
_diffrn_reflns_Laue_measured_fraction_full 0.995
_diffrn_reflns_Laue_measured_fraction_max 0.996
_diffrn_reflns_limit_h_max 13
_diffrn_reflns_limit_h_min -13
_diffrn_reflns_limit_k_max 18
_diffrn_reflns_limit_k_min -17
_diffrn_reflns_limit_l_max 36
_diffrn_reflns_limit_l_min -37
_diffrn_reflns_number 46454
_diffrn_reflns_point_group_measured_fraction_full 0.997
_diffrn_reflns_point_group_measured_fraction_max 0.997
_diffrn_reflns_theta_full 25.242
_diffrn_reflns_theta_max 27.000
_diffrn_reflns_theta_min 3.137
_diffrn_source 'fine-focus sealed tube'
_exptl_absorpt_coefficient_mu 0.175
_exptl_absorpt_correction_T_max 0.7457
_exptl_absorpt_correction_T_min 0.6855
_exptl_absorpt_correction_type multi-scan
_exptl_absorpt_process_details SADABS
_exptl_crystal_colour colourless
_exptl_crystal_density_diffrn 1.224
_exptl_crystal_description rod
_exptl_crystal_F_000 1696
_exptl_crystal_size_max 0.384
_exptl_crystal_size_mid 0.132
_exptl_crystal_size_min 0.125
_refine_diff_density_max 0.236
_refine_diff_density_min -0.484
_refine_diff_density_rms 0.044
_refine_ls_abs_structure_details
;
 Flack x determined using 2495 quotients [(I+)-(I-)]/[(I+)+(I-)]
 (Parsons, Flack and Wagner, Acta Cryst. B69 (2013) 249-259).
;
_refine_ls_abs_structure_Flack -0.01(3)
_refine_ls_extinction_method none
_refine_ls_goodness_of_fit_ref 1.039
_refine_ls_hydrogen_treatment mixed
_refine_ls_matrix_type full
_refine_ls_number_parameters 598
_refine_ls_number_reflns 9450
_refine_ls_number_restraints 138
_refine_ls_restrained_S_all 1.054
_refine_ls_R_factor_all 0.0788
_refine_ls_R_factor_gt 0.0463
_refine_ls_shift/su_max 0.001
_refine_ls_shift/su_mean 0.000
_refine_ls_structure_factor_coef Fsqd
_refine_ls_weighting_details 'w=1/[\s^2^(Fo^2^)+(0.0435P)^2^+0.9405P] where P=(Fo^2^+2Fc^2^)/3'
_refine_ls_weighting_scheme calc
_refine_ls_wR_factor_gt 0.0935
_refine_ls_wR_factor_ref 0.1056
_reflns_Friedel_coverage 0.797
_reflns_Friedel_fraction_full 0.999
_reflns_Friedel_fraction_max 0.998
_reflns_number_gt 6935
_reflns_number_total 9450
_reflns_threshold_expression 'I > 2\s(I)'
_cod_data_source_file cs9b02931_si_003.cif
_cod_data_source_block A131O_019
_cod_depositor_comments
;
The following automatic conversions were performed:

'_exptl_absorpt_correction_type' value 'MULTI-SCAN' changed to
'multi-scan' according to
/home/data/users/saulius/crontab/automatic-downloads/current/ACS/lib/dictionaries/cif_core.dic
dictionary named 'cif_core.dic' version 2.4.2 from 2011-04-26.

Automatic conversion script
Id: cif_fix_values 4973 2017-02-22 13:04:09Z antanas 
;
_cod_database_code 4514839
_shelx_shelxl_version_number 2018/3
_shelx_space_group_comment
;
The symmetry employed for this shelxl refinement is uniquely defined
by the following loop, which should always be used as a source of
symmetry information in preference to the above space-group names.
They are only intended as comments.
;
_shelx_estimated_absorpt_t_min 0.936
_shelx_estimated_absorpt_t_max 0.979

loop_
_space_group_symop_operation_xyz
'x, y, z'
'-x+1/2, -y, z+1/2'
'-x, y+1/2, -z+1/2'
'x+1/2, -y+1/2, -z'

loop_
_atom_site_label
_atom_site_type_symbol
_atom_site_fract_x
_atom_site_fract_y
_atom_site_fract_z
_atom_site_U_iso_or_equiv
_atom_site_adp_type
_atom_site_occupancy
_atom_site_site_symmetry_order
_atom_site_calc_flag
_atom_site_refinement_flags_posn
_atom_site_refinement_flags_adp
_atom_site_refinement_flags_occupancy
_atom_site_disorder_assembly
_atom_site_disorder_group
S1 S 0.02883(10) 0.17623(6) 0.56475(3) 0.0540(3) Uani 1 1 d . . . . .
O1 O 0.0009(4) 0.1478(2) 0.51913(10) 0.0898(11) Uani 1 1 d . U . . .
O2 O 0.0199(3) 0.10695(16) 0.59993(10) 0.0677(8) Uani 1 1 d . U . . .
N1 N 0.1713(3) 0.22653(18) 0.56592(10) 0.0402(7) Uani 1 1 d . . . . .
H1N H 0.182(4) 0.247(3) 0.5414(15) 0.060 Uiso 1 1 d . U . . .
C1 C -0.0550(3) 0.2760(2) 0.58251(12) 0.0462(9) Uani 1 1 d . . . . .
C2 C -0.1844(4) 0.2953(3) 0.57780(17) 0.0698(14) Uani 1 1 d . . . . .
H2 H -0.240449 0.252568 0.562798 0.084 Uiso 1 1 calc R U . . .
C3 C -0.2289(4) 0.3784(4) 0.59561(19) 0.0820(16) Uani 1 1 d . . . . .
H3 H -0.317111 0.393899 0.592889 0.098 Uiso 1 1 calc R U . . .
C4 C -0.1472(4) 0.4390(3) 0.61722(16) 0.0649(11) Uani 1 1 d . . . . .
H4 H -0.180470 0.495599 0.629731 0.078 Uiso 1 1 calc R U . . .
C5 C -0.0166(3) 0.4202(2) 0.62144(12) 0.0435(8) Uani 1 1 d . . . . .
H5 H 0.038874 0.463339 0.636389 0.052 Uiso 1 1 calc R U . . .
C6 C 0.0305(3) 0.33695(19) 0.60330(10) 0.0319(6) Uani 1 1 d . . . . .
C7 C 0.1713(3) 0.30495(19) 0.60023(9) 0.0279(6) Uani 1 1 d . . . . .
C8 C 0.2241(3) 0.2686(2) 0.64589(10) 0.0314(7) Uani 1 1 d . . . . .
C9 C 0.2200(3) 0.3251(2) 0.68423(11) 0.0431(8) Uani 1 1 d . . . . .
H9 H 0.180711 0.385233 0.682493 0.052 Uiso 1 1 calc R U . . .
C10 C 0.2727(4) 0.2952(3) 0.72512(13) 0.0605(11) Uani 1 1 d . . . . .
H10 H 0.268906 0.334509 0.751394 0.073 Uiso 1 1 calc R U . . .
C11 C 0.3306(5) 0.2085(3) 0.72777(15) 0.0681(13) Uani 1 1 d . . . . .
H11 H 0.366581 0.187772 0.755905 0.082 Uiso 1 1 calc R U . . .
C12 C 0.3363(4) 0.1524(3) 0.69000(15) 0.0656(12) Uani 1 1 d . . . . .
H12 H 0.376460 0.092583 0.691929 0.079 Uiso 1 1 calc R U . . .
C13 C 0.2841(3) 0.1818(2) 0.64888(13) 0.0465(9) Uani 1 1 d . . . . .
H13 H 0.289392 0.142567 0.622628 0.056 Uiso 1 1 calc R U . . .
C14 C 0.2547(3) 0.3872(2) 0.58210(10) 0.0314(7) Uani 1 1 d . . . . .
H14 H 0.248652 0.438169 0.605584 0.038 Uiso 1 1 calc R U . . .
C15 C 0.3973(3) 0.3610(3) 0.57898(13) 0.0488(9) Uani 1 1 d . . . . .
H15A H 0.429602 0.345513 0.609588 0.073 Uiso 1 1 calc R U . . .
H15B H 0.445780 0.414236 0.566593 0.073 Uiso 1 1 calc R U . . .
H15C H 0.407571 0.306537 0.558779 0.073 Uiso 1 1 calc R U . . .
B1 B 0.2017(3) 0.4306(2) 0.53613(12) 0.0306(7) Uani 1 1 d . . . . .
O3 O 0.1913(2) 0.52524(13) 0.52943(7) 0.0366(5) Uani 1 1 d . U . . .
O4 O 0.1604(2) 0.37872(13) 0.49958(7) 0.0371(5) Uani 1 1 d . U . . .
C16 C 0.1539(3) 0.5400(2) 0.48120(10) 0.0359(7) Uani 1 1 d . . . . .
C17 C 0.2769(4) 0.5620(3) 0.45547(13) 0.0529(9) Uani 1 1 d . . . . .
H17A H 0.318327 0.616917 0.469286 0.079 Uiso 1 1 calc R U . . .
H17B H 0.256808 0.575413 0.423330 0.079 Uiso 1 1 calc R U . . .
H17C H 0.334783 0.507930 0.457180 0.079 Uiso 1 1 calc R U . . .
C18 C 0.0632(4) 0.6230(2) 0.47905(12) 0.0468(8) Uani 1 1 d . . . . .
H18A H -0.005606 0.614529 0.501515 0.070 Uiso 1 1 calc R U . . .
H18B H 0.026252 0.627417 0.448265 0.070 Uiso 1 1 calc R U . . .
H18C H 0.110353 0.680878 0.485978 0.070 Uiso 1 1 calc R U . . .
C19 C 0.0932(3) 0.4434(2) 0.46822(11) 0.0372(7) Uani 1 1 d . . . . .
C20 C -0.0476(4) 0.4363(3) 0.48003(14) 0.0528(9) Uani 1 1 d . . . . .
H20A H -0.075493 0.370796 0.477321 0.079 Uiso 1 1 calc R U . . .
H20B H -0.097414 0.475472 0.458917 0.079 Uiso 1 1 calc R U . . .
H20C H -0.061237 0.458060 0.511505 0.079 Uiso 1 1 calc R U . . .
C21 C 0.1162(4) 0.4125(2) 0.41963(11) 0.0580(11) Uani 1 1 d . . . . .
H21A H 0.208572 0.406869 0.414205 0.087 Uiso 1 1 calc R U . . .
H21B H 0.079915 0.459001 0.398543 0.087 Uiso 1 1 calc R U . . .
H21C H 0.075056 0.351505 0.414506 0.087 Uiso 1 1 calc R U . . .
S2 S 0.55386(11) 0.36215(6) 0.82513(3) 0.0540(3) Uani 1 1 d . . . . .
O5 O 0.5847(3) 0.40266(18) 0.78200(10) 0.0788(10) Uani 1 1 d . U . . .
O6 O 0.4543(3) 0.40423(18) 0.85176(11) 0.0775(9) Uani 1 1 d . U . . .
N2 N 0.5229(3) 0.24912(18) 0.81808(10) 0.0443(7) Uani 1 1 d . . . . .
H2N H 0.561(4) 0.238(3) 0.7950(15) 0.066 Uiso 1 1 d . U . . .
C22 C 0.6884(3) 0.3447(2) 0.86030(11) 0.0408(8) Uani 1 1 d . . . . .
C23 C 0.7802(4) 0.4104(2) 0.87224(13) 0.0531(10) Uani 1 1 d . . . . .
H23 H 0.776137 0.473031 0.861122 0.064 Uiso 1 1 calc R U . . .
C24 C 0.8778(4) 0.3816(3) 0.90089(14) 0.0582(10) Uani 1 1 d . . . . .
H24 H 0.942495 0.424724 0.910002 0.070 Uiso 1 1 calc R U . . .
C25 C 0.8810(3) 0.2902(3) 0.91618(13) 0.0503(9) Uani 1 1 d . . . . .
H25 H 0.949131 0.271251 0.935708 0.060 Uiso 1 1 calc R U . . .
C26 C 0.7889(3) 0.2248(2) 0.90420(11) 0.0390(8) Uani 1 1 d . . . . .
H26 H 0.793125 0.162277 0.915442 0.047 Uiso 1 1 calc R U . . .
C27 C 0.6895(3) 0.2528(2) 0.87518(10) 0.0336(7) Uani 1 1 d . . . . .
C28 C 0.5782(3) 0.1929(2) 0.85655(10) 0.0339(7) Uani 1 1 d . . . . .
C29 C 0.4761(3) 0.1745(2) 0.89314(11) 0.0387(7) Uani 1 1 d . . . . .
C30 C 0.3481(4) 0.1986(3) 0.88682(16) 0.0584(11) Uani 1 1 d . . . . .
H30 H 0.321568 0.230616 0.859872 0.070 Uiso 1 1 calc R U . . .
C31 C 0.2584(4) 0.1750(3) 0.9210(2) 0.0747(15) Uani 1 1 d . . . . .
H31 H 0.171139 0.192061 0.916977 0.090 Uiso 1 1 calc R U . . .
C32 C 0.2934(4) 0.1285(3) 0.9594(2) 0.0740(13) Uani 1 1 d . . . . .
H32 H 0.231113 0.112855 0.981906 0.089 Uiso 1 1 calc R U . . .
C33 C 0.4188(4) 0.1043(3) 0.96570(15) 0.0600(11) Uani 1 1 d . . . . .
H33 H 0.443823 0.071615 0.992634 0.072 Uiso 1 1 calc R U . . .
C34 C 0.5092(3) 0.1269(2) 0.93313(12) 0.0441(8) Uani 1 1 d . . . . .
H34 H 0.596148 0.109733 0.938062 0.053 Uiso 1 1 calc R U . . .
C35 C 0.6287(3) 0.0979(2) 0.83702(10) 0.0347(7) Uani 1 1 d . . . . .
H35 H 0.667328 0.062987 0.863337 0.042 Uiso 1 1 calc R U . . .
C36 C 0.5213(4) 0.0352(2) 0.81775(14) 0.0542(10) Uani 1 1 d . . . . .
H36A H 0.455234 0.026102 0.841202 0.081 Uiso 1 1 calc R U . . .
H36B H 0.557009 -0.025811 0.808928 0.081 Uiso 1 1 calc R U . . .
H36C H 0.483202 0.065506 0.790846 0.081 Uiso 1 1 calc R U . . .
B2 B 0.7372(4) 0.1106(2) 0.80073(13) 0.0421(9) Uani 1 1 d . . . . .
O7 O 0.8565(9) 0.0650(10) 0.8032(3) 0.053(2) Uani 0.722(10) 1 d . U P A 1
O8 O 0.7136(10) 0.1680(10) 0.7632(4) 0.061(3) Uani 0.722(10) 1 d . U P A 1
C37 C 0.9368(9) 0.1080(6) 0.7675(3) 0.074(2) Uani 0.722(10) 1 d D U P A 1
C38 C 1.0170(15) 0.0333(10) 0.7466(5) 0.137(6) Uani 0.722(10) 1 d . U P A 1
H38A H 1.080436 0.011588 0.768963 0.205 Uiso 0.722(10) 1 calc R U P A 1
H38B H 1.061109 0.058438 0.719615 0.205 Uiso 0.722(10) 1 calc R U P A 1
H38C H 0.962325 -0.019438 0.737423 0.205 Uiso 0.722(10) 1 calc R U P A 1
C39 C 1.0137(9) 0.1800(9) 0.7936(3) 0.129(4) Uani 0.722(10) 1 d . U P A 1
H39A H 0.956959 0.230620 0.803887 0.194 Uiso 0.722(10) 1 calc R U P A 1
H39B H 1.080340 0.205998 0.773605 0.194 Uiso 0.722(10) 1 calc R U P A 1
H39C H 1.053790 0.150103 0.820210 0.194 Uiso 0.722(10) 1 calc R U P A 1
C40 C 0.8281(12) 0.1501(9) 0.7345(4) 0.079(3) Uani 0.722(10) 1 d D U P A 1
C41 C 0.7821(11) 0.0852(10) 0.6980(3) 0.146(5) Uani 0.722(10) 1 d . U P A 1
H41A H 0.745489 0.028797 0.712074 0.219 Uiso 0.722(10) 1 calc R U P A 1
H41B H 0.854149 0.067446 0.678279 0.219 Uiso 0.722(10) 1 calc R U P A 1
H41C H 0.716387 0.116836 0.679607 0.219 Uiso 0.722(10) 1 calc R U P A 1
C42 C 0.8837(11) 0.2411(7) 0.7127(4) 0.119(4) Uani 0.722(10) 1 d . U P A 1
H42A H 0.815355 0.274751 0.696572 0.179 Uiso 0.722(10) 1 calc R U P A 1
H42B H 0.951706 0.224492 0.691045 0.179 Uiso 0.722(10) 1 calc R U P A 1
H42C H 0.918966 0.281336 0.736867 0.179 Uiso 0.722(10) 1 calc R U P A 1
O7B O 0.827(2) 0.058(2) 0.7922(7) 0.043(5) Uani 0.278(10) 1 d D U P A 2
O8B O 0.749(2) 0.177(2) 0.7692(10) 0.045(5) Uani 0.278(10) 1 d D U P A 2
C37B C 0.895(2) 0.0803(12) 0.7489(7) 0.062(6) Uani 0.278(10) 1 d D U P A 2
C38B C 1.043(4) 0.082(2) 0.7565(16) 0.127(12) Uani 0.278(10) 1 d . U P A 2
H38D H 1.085354 0.102805 0.728220 0.191 Uiso 0.278(10) 1 calc R U P A 2
H38E H 1.073046 0.019386 0.764706 0.191 Uiso 0.278(10) 1 calc R U P A 2
H38F H 1.063611 0.126345 0.781254 0.191 Uiso 0.278(10) 1 calc R U P A 2
C39B C 0.859(3) 0.0021(15) 0.7171(7) 0.112(9) Uani 0.278(10) 1 d D U P A 2
H39D H 0.859224 0.025360 0.685459 0.169 Uiso 0.278(10) 1 calc R U P A 2
H39E H 0.772852 -0.020812 0.724771 0.169 Uiso 0.278(10) 1 calc R U P A 2
H39F H 0.920695 -0.049242 0.720090 0.169 Uiso 0.278(10) 1 calc R U P A 2
C40B C 0.855(3) 0.1775(14) 0.7372(10) 0.065(8) Uani 0.278(10) 1 d D U P A 2
C41B C 0.803(4) 0.202(2) 0.6895(9) 0.133(11) Uani 0.278(10) 1 d . U P A 2
H41D H 0.732150 0.159759 0.681926 0.200 Uiso 0.278(10) 1 calc R U P A 2
H41E H 0.871880 0.194238 0.666783 0.200 Uiso 0.278(10) 1 calc R U P A 2
H41F H 0.773269 0.267034 0.689221 0.200 Uiso 0.278(10) 1 calc R U P A 2
C42B C 0.911(3) 0.2627(16) 0.7617(10) 0.129(10) Uani 0.278(10) 1 d D U P A 2
H42D H 0.854784 0.317028 0.756853 0.193 Uiso 0.278(10) 1 calc R U P A 2
H42E H 0.996254 0.276276 0.749462 0.193 Uiso 0.278(10) 1 calc R U P A 2
H42F H 0.917148 0.249446 0.794568 0.193 Uiso 0.278(10) 1 calc R U P A 2

loop_
_atom_site_aniso_label
_atom_site_aniso_U_11
_atom_site_aniso_U_22
_atom_site_aniso_U_33
_atom_site_aniso_U_23
_atom_site_aniso_U_13
_atom_site_aniso_U_12
S1 0.0768(7) 0.0328(4) 0.0525(5) -0.0005(4) -0.0245(5) -0.0180(4)
O1 0.138(3) 0.0686(18) 0.0632(19) -0.0175(15) -0.044(2) -0.029(2)
O2 0.089(2) 0.0329(12) 0.0814(19) 0.0151(12) -0.0140(16) -0.0193(14)
N1 0.0634(18) 0.0272(13) 0.0302(14) -0.0020(11) -0.0038(14) 0.0005(12)
C1 0.045(2) 0.0403(17) 0.053(2) 0.0174(15) -0.0151(17) -0.0146(16)
C2 0.045(2) 0.072(3) 0.092(3) 0.039(3) -0.027(2) -0.025(2)
C3 0.033(2) 0.087(3) 0.127(4) 0.046(3) -0.002(2) -0.003(2)
C4 0.046(2) 0.064(3) 0.084(3) 0.020(2) 0.015(2) 0.016(2)
C5 0.0387(19) 0.0422(18) 0.050(2) 0.0036(15) 0.0029(15) 0.0061(15)
C6 0.0340(16) 0.0308(14) 0.0309(15) 0.0090(12) -0.0031(13) -0.0041(13)
C7 0.0357(16) 0.0228(13) 0.0253(14) -0.0009(11) -0.0043(12) -0.0030(12)
C8 0.0315(16) 0.0291(14) 0.0336(16) 0.0039(13) -0.0046(13) -0.0064(12)
C9 0.055(2) 0.0381(17) 0.0362(18) -0.0005(14) -0.0083(15) -0.0073(16)
C10 0.085(3) 0.057(2) 0.039(2) 0.0024(18) -0.021(2) -0.017(2)
C11 0.082(3) 0.059(2) 0.063(3) 0.019(2) -0.046(2) -0.017(2)
C12 0.070(3) 0.042(2) 0.084(3) 0.015(2) -0.035(2) 0.0018(19)
C13 0.049(2) 0.0352(17) 0.056(2) 0.0053(16) -0.0146(17) 0.0050(16)
C14 0.0325(16) 0.0279(14) 0.0339(16) 0.0026(12) -0.0005(13) -0.0019(12)
C15 0.0357(18) 0.059(2) 0.051(2) 0.0171(18) 0.0014(16) -0.0011(16)
B1 0.0294(17) 0.0282(16) 0.0341(19) 0.0021(14) 0.0048(14) -0.0030(14)
O3 0.0484(13) 0.0259(10) 0.0354(12) 0.0027(9) -0.0022(10) -0.0024(9)
O4 0.0525(13) 0.0260(10) 0.0329(11) 0.0036(9) -0.0055(10) 0.0028(10)
C16 0.0469(18) 0.0277(15) 0.0330(17) 0.0035(12) 0.0030(15) 0.0037(14)
C17 0.051(2) 0.049(2) 0.059(2) 0.0150(18) 0.0152(18) 0.0065(18)
C18 0.059(2) 0.0322(16) 0.049(2) 0.0041(14) 0.0034(17) 0.0103(16)
C19 0.051(2) 0.0270(14) 0.0334(17) 0.0048(13) -0.0054(14) 0.0065(14)
C20 0.050(2) 0.0478(19) 0.061(2) 0.0036(17) -0.0142(19) -0.0052(18)
C21 0.102(3) 0.0375(18) 0.0348(19) -0.0009(15) -0.011(2) 0.017(2)
S2 0.0795(7) 0.0275(4) 0.0552(6) -0.0025(4) -0.0291(5) 0.0125(4)
O5 0.131(3) 0.0424(14) 0.0633(18) 0.0160(13) -0.0399(18) 0.0008(16)
O6 0.084(2) 0.0470(15) 0.102(2) -0.0286(15) -0.0286(18) 0.0320(15)
N2 0.0599(19) 0.0306(13) 0.0423(16) -0.0041(13) -0.0229(15) 0.0115(14)
C22 0.058(2) 0.0286(16) 0.0361(18) -0.0041(13) -0.0090(16) 0.0054(15)
C23 0.076(3) 0.0317(18) 0.051(2) 0.0013(16) -0.011(2) -0.0084(18)
C24 0.066(3) 0.045(2) 0.063(2) 0.0005(18) -0.014(2) -0.0175(19)
C25 0.044(2) 0.058(2) 0.049(2) 0.0062(17) -0.0150(17) -0.0088(17)
C26 0.0426(19) 0.0372(17) 0.0371(18) 0.0060(14) -0.0055(15) -0.0012(14)
C27 0.0400(18) 0.0314(16) 0.0294(16) -0.0017(13) -0.0030(13) 0.0001(14)
C28 0.0410(18) 0.0267(15) 0.0341(17) -0.0017(13) -0.0091(14) 0.0051(13)
C29 0.0344(17) 0.0315(15) 0.0503(19) -0.0162(14) -0.0043(15) 0.0002(14)
C30 0.042(2) 0.051(2) 0.083(3) -0.022(2) -0.012(2) 0.0027(18)
C31 0.030(2) 0.069(3) 0.126(4) -0.039(3) 0.008(2) -0.005(2)
C32 0.059(3) 0.065(3) 0.098(4) -0.018(3) 0.025(3) -0.016(2)
C33 0.061(3) 0.054(2) 0.065(3) -0.006(2) 0.023(2) -0.009(2)
C34 0.0405(18) 0.0425(17) 0.049(2) -0.0062(16) 0.0083(16) 0.0002(15)
C35 0.0441(18) 0.0254(14) 0.0345(17) -0.0011(12) -0.0027(14) 0.0061(13)
C36 0.065(2) 0.0337(17) 0.064(2) -0.0139(16) -0.008(2) 0.0006(17)
B2 0.064(3) 0.0265(17) 0.035(2) 0.0004(16) 0.0044(19) 0.0048(18)
O7 0.048(4) 0.057(4) 0.054(4) 0.019(4) 0.015(4) 0.010(3)
O8 0.082(6) 0.065(4) 0.036(4) 0.015(3) 0.006(4) 0.008(5)
C37 0.081(6) 0.079(5) 0.062(5) 0.014(4) 0.033(4) -0.009(4)
C38 0.132(11) 0.136(10) 0.142(11) 0.029(9) 0.092(9) 0.039(9)
C39 0.101(7) 0.189(10) 0.098(6) 0.008(7) 0.023(5) -0.067(7)
C40 0.107(7) 0.079(6) 0.051(5) 0.017(5) 0.021(4) -0.034(6)
C41 0.170(9) 0.211(13) 0.056(5) -0.048(7) 0.041(5) -0.053(9)
C42 0.145(9) 0.111(7) 0.102(8) 0.067(6) 0.018(7) -0.017(6)
O7B 0.045(9) 0.039(6) 0.043(8) 0.013(6) 0.001(6) 0.008(7)
O8B 0.051(9) 0.045(8) 0.039(8) 0.021(6) -0.011(6) 0.005(7)
C37B 0.073(10) 0.047(9) 0.064(10) 0.018(8) 0.037(8) -0.005(8)
C38B 0.115(18) 0.11(2) 0.16(2) 0.005(18) 0.081(16) -0.024(17)
C39B 0.19(2) 0.075(12) 0.071(12) -0.007(10) 0.033(13) 0.008(14)
C40B 0.083(12) 0.053(11) 0.058(11) 0.017(9) 0.037(9) -0.023(9)
C41B 0.17(2) 0.14(2) 0.086(15) 0.045(14) 0.048(15) 0.019(17)
C42B 0.144(18) 0.086(13) 0.15(2) -0.010(13) 0.080(16) -0.039(13)

loop_
_atom_type_symbol
_atom_type_description
_atom_type_scat_dispersion_real
_atom_type_scat_dispersion_imag
_atom_type_scat_source
C C 0.0033 0.0016 'International Tables Vol C Tables 4.2.6.8 and 6.1.1.4'
H H 0.0000 0.0000 'International Tables Vol C Tables 4.2.6.8 and 6.1.1.4'
B B 0.0013 0.0007 'International Tables Vol C Tables 4.2.6.8 and 6.1.1.4'
N N 0.0061 0.0033 'International Tables Vol C Tables 4.2.6.8 and 6.1.1.4'
O O 0.0106 0.0060 'International Tables Vol C Tables 4.2.6.8 and 6.1.1.4'
S S 0.1246 0.1234 'International Tables Vol C Tables 4.2.6.8 and 6.1.1.4'

loop_
_geom_angle_atom_site_label_1
_geom_angle_atom_site_label_2
_geom_angle_atom_site_label_3
_geom_angle
O1 S1 O2 117.64(17)
O1 S1 N1 109.11(19)
O2 S1 N1 110.11(16)
O1 S1 C1 114.02(19)
O2 S1 C1 108.39(17)
N1 S1 C1 95.28(15)
C7 N1 S1 109.7(2)
C7 N1 H1N 110(3)
S1 N1 H1N 106(3)
C6 C1 C2 123.2(4)
C6 C1 S1 108.5(3)
C2 C1 S1 128.3(3)
C3 C2 C1 117.5(4)
C3 C2 H2 121.2
C1 C2 H2 121.2
C4 C3 C2 120.6(4)
C4 C3 H3 119.7
C2 C3 H3 119.7
C3 C4 C5 121.9(4)
C3 C4 H4 119.0
C5 C4 H4 119.0
C6 C5 C4 118.4(4)
C6 C5 H5 120.8
C4 C5 H5 120.8
C1 C6 C5 118.3(3)
C1 C6 C7 113.8(3)
C5 C6 C7 127.8(3)
N1 C7 C8 109.3(2)
N1 C7 C6 105.0(2)
C8 C7 C6 113.0(2)
N1 C7 C14 109.5(2)
C8 C7 C14 110.5(2)
C6 C7 C14 109.3(2)
C9 C8 C13 118.8(3)
C9 C8 C7 119.9(3)
C13 C8 C7 121.1(3)
C8 C9 C10 120.6(3)
C8 C9 H9 119.7
C10 C9 H9 119.7
C11 C10 C9 120.0(4)
C11 C10 H10 120.0
C9 C10 H10 120.0
C12 C11 C10 120.0(4)
C12 C11 H11 120.0
C10 C11 H11 120.0
C11 C12 C13 120.5(4)
C11 C12 H12 119.8
C13 C12 H12 119.8
C12 C13 C8 120.1(3)
C12 C13 H13 119.9
C8 C13 H13 119.9
C15 C14 C7 112.3(2)
C15 C14 B1 112.6(3)
C7 C14 B1 112.9(2)
C15 C14 H14 106.1
C7 C14 H14 106.1
B1 C14 H14 106.1
C14 C15 H15A 109.5
C14 C15 H15B 109.5
H15A C15 H15B 109.5
C14 C15 H15C 109.5
H15A C15 H15C 109.5
H15B C15 H15C 109.5
O3 B1 O4 113.3(3)
O3 B1 C14 122.4(3)
O4 B1 C14 124.3(3)
B1 O3 C16 107.4(2)
B1 O4 C19 107.3(2)
O3 C16 C18 108.4(2)
O3 C16 C17 106.2(3)
C18 C16 C17 110.2(3)
O3 C16 C19 102.3(2)
C18 C16 C19 115.1(3)
C17 C16 C19 113.8(3)
C16 C17 H17A 109.5
C16 C17 H17B 109.5
H17A C17 H17B 109.5
C16 C17 H17C 109.5
H17A C17 H17C 109.5
H17B C17 H17C 109.5
C16 C18 H18A 109.5
C16 C18 H18B 109.5
H18A C18 H18B 109.5
C16 C18 H18C 109.5
H18A C18 H18C 109.5
H18B C18 H18C 109.5
O4 C19 C21 109.1(2)
O4 C19 C20 106.2(3)
C21 C19 C20 110.5(3)
O4 C19 C16 101.9(2)
C21 C19 C16 114.9(3)
C20 C19 C16 113.4(3)
C19 C20 H20A 109.5
C19 C20 H20B 109.5
H20A C20 H20B 109.5
C19 C20 H20C 109.5
H20A C20 H20C 109.5
H20B C20 H20C 109.5
C19 C21 H21A 109.5
C19 C21 H21B 109.5
H21A C21 H21B 109.5
C19 C21 H21C 109.5
H21A C21 H21C 109.5
H21B C21 H21C 109.5
O5 S2 O6 118.45(19)
O5 S2 N2 109.18(16)
O6 S2 N2 109.47(19)
O5 S2 C22 113.22(19)
O6 S2 C22 108.77(17)
N2 S2 C22 95.24(14)
C28 N2 S2 110.6(2)
C28 N2 H2N 110(3)
S2 N2 H2N 101(3)
C27 C22 C23 123.8(3)
C27 C22 S2 109.0(2)
C23 C22 S2 127.2(3)
C24 C23 C22 117.6(3)
C24 C23 H23 121.2
C22 C23 H23 121.2
C25 C24 C23 119.7(3)
C25 C24 H24 120.2
C23 C24 H24 120.2
C24 C25 C26 122.5(3)
C24 C25 H25 118.7
C26 C25 H25 118.7
C25 C26 C27 118.5(3)
C25 C26 H26 120.7
C27 C26 H26 120.7
C22 C27 C26 117.9(3)
C22 C27 C28 114.1(3)
C26 C27 C28 128.0(3)
N2 C28 C29 110.3(3)
N2 C28 C27 105.1(2)
C29 C28 C27 111.9(2)
N2 C28 C35 108.7(2)
C29 C28 C35 110.0(2)
C27 C28 C35 110.8(2)
C30 C29 C34 118.0(3)
C30 C29 C28 122.2(3)
C34 C29 C28 119.7(3)
C29 C30 C31 118.9(4)
C29 C30 H30 120.5
C31 C30 H30 120.5
C32 C31 C30 121.7(4)
C32 C31 H31 119.1
C30 C31 H31 119.1
C31 C32 C33 119.6(4)
C31 C32 H32 120.2
C33 C32 H32 120.2
C32 C33 C34 120.3(4)
C32 C33 H33 119.9
C34 C33 H33 119.9
C33 C34 C29 121.5(3)
C33 C34 H34 119.3
C29 C34 H34 119.3
C36 C35 C28 113.0(3)
C36 C35 B2 110.3(3)
C28 C35 B2 113.1(3)
C36 C35 H35 106.6
C28 C35 H35 106.6
B2 C35 H35 106.6
C35 C36 H36A 109.5
C35 C36 H36B 109.5
H36A C36 H36B 109.5
C35 C36 H36C 109.5
H36A C36 H36C 109.5
H36B C36 H36C 109.5
O7B B2 O8B 102.9(17)
O8 B2 O7 118.0(7)
O7B B2 C35 128.3(12)
O8B B2 C35 128.6(12)
O8 B2 C35 118.4(5)
O7 B2 C35 123.6(5)
B2 O7 C37 105.9(8)
B2 O8 C40 101.7(9)
O7 C37 C38 108.3(9)
O7 C37 C39 103.1(7)
C38 C37 C39 113.2(10)
O7 C37 C40 100.3(8)
C38 C37 C40 114.8(11)
C39 C37 C40 115.2(9)
C37 C38 H38A 109.5
C37 C38 H38B 109.5
H38A C38 H38B 109.5
C37 C38 H38C 109.5
H38A C38 H38C 109.5
H38B C38 H38C 109.5
C37 C39 H39A 109.5
C37 C39 H39B 109.5
H39A C39 H39B 109.5
C37 C39 H39C 109.5
H39A C39 H39C 109.5
H39B C39 H39C 109.5
O8 C40 C41 104.6(9)
O8 C40 C42 112.8(10)
C41 C40 C42 110.1(10)
O8 C40 C37 107.2(8)
C41 C40 C37 115.2(11)
C42 C40 C37 107.0(10)
C40 C41 H41A 109.5
C40 C41 H41B 109.5
H41A C41 H41B 109.5
C40 C41 H41C 109.5
H41A C41 H41C 109.5
H41B C41 H41C 109.5
C40 C42 H42A 109.5
C40 C42 H42B 109.5
H42A C42 H42B 109.5
C40 C42 H42C 109.5
H42A C42 H42C 109.5
H42B C42 H42C 109.5
B2 O7B C37B 114(2)
B2 O8B C40B 122(2)
O7B C37B C40B 106(2)
O7B C37B C39B 104.5(18)
C40B C37B C39B 119(2)
O7B C37B C38B 111(2)
C40B C37B C38B 107(2)
C39B C37B C38B 110(2)
C37B C38B H38D 109.5
C37B C38B H38E 109.5
H38D C38B H38E 109.5
C37B C38B H38F 109.5
H38D C38B H38F 109.5
H38E C38B H38F 109.5
C37B C39B H39D 109.5
C37B C39B H39E 109.5
H39D C39B H39E 109.5
C37B C39B H39F 109.5
H39D C39B H39F 109.5
H39E C39B H39F 109.5
O8B C40B C37B 93(2)
O8B C40B C42B 89.5(19)
C37B C40B C42B 122(3)
O8B C40B C41B 109(2)
C37B C40B C41B 121(2)
C42B C40B C41B 112(2)
C40B C41B H41D 109.5
C40B C41B H41E 109.5
H41D C41B H41E 109.5
C40B C41B H41F 109.5
H41D C41B H41F 109.5
H41E C41B H41F 109.5
C40B C42B H42D 109.5
C40B C42B H42E 109.5
H42D C42B H42E 109.5
C40B C42B H42F 109.5
H42D C42B H42F 109.5
H42E C42B H42F 109.5

loop_
_geom_bond_atom_site_label_1
_geom_bond_atom_site_label_2
_geom_bond_distance
S1 O1 1.422(3)
S1 O2 1.427(3)
S1 N1 1.650(3)
S1 C1 1.746(4)
N1 C7 1.500(4)
N1 H1N 0.78(4)
C1 C6 1.385(4)
C1 C2 1.385(6)
C2 C3 1.373(7)
C2 H2 0.9500
C3 C4 1.367(7)
C3 H3 0.9500
C4 C5 1.394(5)
C4 H4 0.9500
C5 C6 1.388(4)
C5 H5 0.9500
C6 C7 1.541(4)
C7 C8 1.532(4)
C7 C14 1.552(4)
C8 C9 1.379(4)
C8 C13 1.388(4)
C9 C10 1.381(5)
C9 H9 0.9500
C10 C11 1.377(6)
C10 H10 0.9500
C11 C12 1.363(6)
C11 H11 0.9500
C12 C13 1.383(5)
C12 H12 0.9500
C13 H13 0.9500
C14 C15 1.537(4)
C14 B1 1.577(4)
C14 H14 1.0000
C15 H15A 0.9800
C15 H15B 0.9800
C15 H15C 0.9800
B1 O3 1.366(4)
B1 O4 1.367(4)
O3 C16 1.476(4)
O4 C19 1.476(4)
C16 C18 1.515(4)
C16 C17 1.519(5)
C16 C19 1.561(4)
C17 H17A 0.9800
C17 H17B 0.9800
C17 H17C 0.9800
C18 H18A 0.9800
C18 H18B 0.9800
C18 H18C 0.9800
C19 C21 1.504(5)
C19 C20 1.512(5)
C20 H20A 0.9800
C20 H20B 0.9800
C20 H20C 0.9800
C21 H21A 0.9800
C21 H21B 0.9800
C21 H21C 0.9800
S2 O5 1.422(3)
S2 O6 1.429(3)
S2 N2 1.654(3)
S2 C22 1.756(3)
N2 C28 1.495(4)
N2 H2N 0.80(4)
C22 C27 1.378(4)
C22 C23 1.383(5)
C23 C24 1.380(5)
C23 H23 0.9500
C24 C25 1.377(5)
C24 H24 0.9500
C25 C26 1.382(5)
C25 H25 0.9500
C26 C27 1.397(4)
C26 H26 0.9500
C27 C28 1.540(4)
C28 C29 1.531(5)
C28 C35 1.559(4)
C29 C30 1.392(5)
C29 C34 1.393(5)
C30 C31 1.409(7)
C30 H30 0.9500
C31 C32 1.352(7)
C31 H31 0.9500
C32 C33 1.366(6)
C32 H32 0.9500
C33 C34 1.378(5)
C33 H33 0.9500
C34 H34 0.9500
C35 C36 1.539(5)
C35 B2 1.562(5)
C35 H35 1.0000
C36 H36A 0.9800
C36 H36B 0.9800
C36 H36C 0.9800
B2 O7B 1.23(3)
B2 O8B 1.32(3)
B2 O8 1.388(13)
B2 O7 1.405(12)
O7 C37 1.472(11)
O8 C40 1.481(13)
C37 C38 1.484(16)
C37 C39 1.508(13)
C37 C40 1.603(13)
C38 H38A 0.9800
C38 H38B 0.9800
C38 H38C 0.9800
C39 H39A 0.9800
C39 H39B 0.9800
C39 H39C 0.9800
C40 C41 1.489(15)
C40 C42 1.555(14)
C41 H41A 0.9800
C41 H41B 0.9800
C41 H41C 0.9800
C42 H42A 0.9800
C42 H42B 0.9800
C42 H42C 0.9800
O7B C37B 1.48(2)
O8B C40B 1.45(2)
C37B C40B 1.48(2)
C37B C39B 1.50(2)
C37B C38B 1.56(5)
C38B H38D 0.9800
C38B H38E 0.9800
C38B H38F 0.9800
C39B H39D 0.9800
C39B H39E 0.9800
C39B H39F 0.9800
C40B C42B 1.52(2)
C40B C41B 1.53(4)
C41B H41D 0.9800
C41B H41E 0.9800
C41B H41F 0.9800
C42B H42D 0.9800
C42B H42E 0.9800
C42B H42F 0.9800

loop_
_geom_hbond_atom_site_label_D
_geom_hbond_atom_site_label_H
_geom_hbond_atom_site_label_A
_geom_hbond_distance_DH
_geom_hbond_distance_HA
_geom_hbond_distance_DA
_geom_hbond_angle_DHA
_geom_hbond_publ_flag
N1 H1N O4 0.78(4) 2.25(4) 2.908(3) 142(4) yes
N2 H2N O8 0.80(4) 2.10(5) 2.804(12) 147(4) yes
N2 H2N O8B 0.80(4) 2.28(5) 2.95(3) 141(4) yes

loop_
_geom_torsion_atom_site_label_1
_geom_torsion_atom_site_label_2
_geom_torsion_atom_site_label_3
_geom_torsion_atom_site_label_4
_geom_torsion
O1 S1 N1 C7 144.8(2)
O2 S1 N1 C7 -84.7(2)
C1 S1 N1 C7 27.1(2)
O1 S1 C1 C6 -133.1(3)
O2 S1 C1 C6 93.8(3)
N1 S1 C1 C6 -19.4(3)
O1 S1 C1 C2 47.0(4)
O2 S1 C1 C2 -86.1(4)
N1 S1 C1 C2 160.7(4)
C6 C1 C2 C3 -1.3(6)
S1 C1 C2 C3 178.6(3)
C1 C2 C3 C4 -0.2(7)
C2 C3 C4 C5 1.1(7)
C3 C4 C5 C6 -0.5(6)
C2 C1 C6 C5 1.9(5)
S1 C1 C6 C5 -178.0(2)
C2 C1 C6 C7 -174.2(3)
S1 C1 C6 C7 5.9(3)
C4 C5 C6 C1 -1.0(5)
C4 C5 C6 C7 174.5(3)
S1 N1 C7 C8 95.4(2)
S1 N1 C7 C6 -26.1(3)
S1 N1 C7 C14 -143.4(2)
C1 C6 C7 N1 12.2(3)
C5 C6 C7 N1 -163.4(3)
C1 C6 C7 C8 -106.8(3)
C5 C6 C7 C8 77.6(4)
C1 C6 C7 C14 129.7(3)
C5 C6 C7 C14 -46.0(4)
N1 C7 C8 C9 -172.7(3)
C6 C7 C8 C9 -56.2(4)
C14 C7 C8 C9 66.7(4)
N1 C7 C8 C13 11.7(4)
C6 C7 C8 C13 128.3(3)
C14 C7 C8 C13 -108.8(3)
C13 C8 C9 C10 -1.2(5)
C7 C8 C9 C10 -176.9(3)
C8 C9 C10 C11 0.5(6)
C9 C10 C11 C12 0.2(7)
C10 C11 C12 C13 -0.1(7)
C11 C12 C13 C8 -0.7(6)
C9 C8 C13 C12 1.4(5)
C7 C8 C13 C12 176.9(3)
N1 C7 C14 C15 -66.6(3)
C8 C7 C14 C15 53.9(3)
C6 C7 C14 C15 178.9(3)
N1 C7 C14 B1 62.0(3)
C8 C7 C14 B1 -177.5(2)
C6 C7 C14 B1 -52.5(3)
C15 C14 B1 O3 -97.6(4)
C7 C14 B1 O3 134.0(3)
C15 C14 B1 O4 83.3(4)
C7 C14 B1 O4 -45.1(4)
O4 B1 O3 C16 -7.6(4)
C14 B1 O3 C16 173.2(3)
O3 B1 O4 C19 -11.4(4)
C14 B1 O4 C19 167.8(3)
B1 O3 C16 C18 143.8(3)
B1 O3 C16 C17 -97.8(3)
B1 O3 C16 C19 21.8(3)
B1 O4 C19 C21 145.8(3)
B1 O4 C19 C20 -95.1(3)
B1 O4 C19 C16 23.9(3)
O3 C16 C19 O4 -27.2(3)
C18 C16 C19 O4 -144.5(3)
C17 C16 C19 O4 86.8(3)
O3 C16 C19 C21 -145.0(3)
C18 C16 C19 C21 97.7(3)
C17 C16 C19 C21 -30.9(4)
O3 C16 C19 C20 86.5(3)
C18 C16 C19 C20 -30.8(4)
C17 C16 C19 C20 -159.5(3)
O5 S2 N2 C28 140.2(3)
O6 S2 N2 C28 -88.6(3)
C22 S2 N2 C28 23.4(3)
O5 S2 C22 C27 -127.9(2)
O6 S2 C22 C27 98.2(3)
N2 S2 C22 C27 -14.4(3)
O5 S2 C22 C23 52.4(4)
O6 S2 C22 C23 -81.5(4)
N2 S2 C22 C23 165.9(3)
C27 C22 C23 C24 -0.3(6)
S2 C22 C23 C24 179.3(3)
C22 C23 C24 C25 0.3(6)
C23 C24 C25 C26 -0.4(6)
C24 C25 C26 C27 0.5(6)
C23 C22 C27 C26 0.3(5)
S2 C22 C27 C26 -179.3(2)
C23 C22 C27 C28 -179.0(3)
S2 C22 C27 C28 1.3(3)
C25 C26 C27 C22 -0.4(5)
C25 C26 C27 C28 178.8(3)
S2 N2 C28 C29 96.1(3)
S2 N2 C28 C27 -24.6(3)
S2 N2 C28 C35 -143.3(2)
C22 C27 C28 N2 14.3(4)
C26 C27 C28 N2 -164.9(3)
C22 C27 C28 C29 -105.4(3)
C26 C27 C28 C29 75.3(4)
C22 C27 C28 C35 131.5(3)
C26 C27 C28 C35 -47.8(4)
N2 C28 C29 C30 7.0(4)
C27 C28 C29 C30 123.6(3)
C35 C28 C29 C30 -112.8(3)
N2 C28 C29 C34 -176.9(3)
C27 C28 C29 C34 -60.4(4)
C35 C28 C29 C34 63.2(3)
C34 C29 C30 C31 0.6(5)
C28 C29 C30 C31 176.6(3)
C29 C30 C31 C32 -0.8(6)
C30 C31 C32 C33 0.5(7)
C31 C32 C33 C34 0.0(6)
C32 C33 C34 C29 -0.2(6)
C30 C29 C34 C33 -0.1(5)
C28 C29 C34 C33 -176.3(3)
N2 C28 C35 C36 -64.9(3)
C29 C28 C35 C36 56.0(3)
C27 C28 C35 C36 -179.8(3)
N2 C28 C35 B2 61.4(3)
C29 C28 C35 B2 -177.8(3)
C27 C28 C35 B2 -53.6(3)
C36 C35 B2 O7B -83.1(15)
C28 C35 B2 O7B 149.3(15)
C36 C35 B2 O8B 91.0(16)
C28 C35 B2 O8B -36.6(16)
C36 C35 B2 O8 72.9(7)
C28 C35 B2 O8 -54.7(7)
C36 C35 B2 O7 -105.1(7)
C28 C35 B2 O7 127.3(7)
O8 B2 O7 C37 11.4(11)
C35 B2 O7 C37 -170.6(6)
O7 B2 O8 C40 6.4(12)
C35 B2 O8 C40 -171.7(6)
B2 O7 C37 C38 -142.4(11)
B2 O7 C37 C39 97.4(9)
B2 O7 C37 C40 -21.8(10)
B2 O8 C40 C41 102.6(11)
B2 O8 C40 C42 -137.7(10)
B2 O8 C40 C37 -20.1(11)
O7 C37 C40 O8 26.5(12)
C38 C37 C40 O8 142.3(10)
C39 C37 C40 O8 -83.4(10)
O7 C37 C40 C41 -89.3(10)
C38 C37 C40 C41 26.4(14)
C39 C37 C40 C41 160.7(8)
O7 C37 C40 C42 147.8(9)
C38 C37 C40 C42 -96.4(13)
C39 C37 C40 C42 37.9(11)
O8B B2 O7B C37B -9(2)
C35 B2 O7B C37B 166.7(12)
O7B B2 O8B C40B -3(3)
C35 B2 O8B C40B -178.5(17)
B2 O7B C37B C40B 17(3)
B2 O7B C37B C39B -109(2)
B2 O7B C37B C38B 132(2)
B2 O8B C40B C37B 12(3)
B2 O8B C40B C42B -109(3)
B2 O8B C40B C41B 137(3)
O7B C37B C40B O8B -15(2)
C39B C37B C40B O8B 102(2)
C38B C37B C40B O8B -133(2)
O7B C37B C40B C42B 77(3)
C39B C37B C40B C42B -167(2)
C38B C37B C40B C42B -41(3)
O7B C37B C40B C41B -129(2)
C39B C37B C40B C41B -12(3)
C38B C37B C40B C41B 113(3)
